data_1011210
loop_
_publ_author_name
'Barth, T'

_publ_section_title
;
Die Kristallstruktur von Perowskit und verwandter Verbindungen
;
_journal_coden_ASTM NOGTAO
_journal_name_full 'Norsk Geologisk Tidsskrift'
_journal_page_first 201
_journal_page_last 216
_journal_volume 8
_journal_year 1925
_chemical_compound_source 'from Zermatt, Swiss Alps'
_chemical_formula_structural 'Ca (Ti O3)'
_chemical_formula_sum 'Ca O3 Ti'
_chemical_name_mineral Perovskite
_chemical_name_systematic 'Calcium titanate'
_space_group_IT_number 65
_symmetry_cell_setting orthorhombic
_symmetry_Int_Tables_number 65
_symmetry_space_group_name_Hall '-C 2 2'
_symmetry_space_group_name_H-M 'C m m m'
_cell_angle_alpha 90
_cell_angle_beta 90
_cell_angle_gamma 90
_cell_formula_units_Z 2
_cell_length_a 5.302
_cell_length_b 5.366
_cell_length_c 3.777
_cell_volume 107.5
_exptl_crystal_density_meas 3.98
_cod_database_code 1011210

loop_
_symmetry_equiv_pos_as_xyz
x,y,z
-x,-y,z
x,-y,-z
-x,y,-z
-x,-y,-z
x,y,-z
-x,y,z
x,-y,z
1/2+x,1/2+y,z
1/2-x,1/2-y,z
1/2+x,1/2-y,-z
1/2-x,1/2+y,-z
1/2-x,1/2-y,-z
1/2+x,1/2+y,-z
1/2-x,1/2+y,z
1/2+x,1/2-y,z

loop_
_atom_site_label
_atom_site_type_symbol
_atom_site_symmetry_multiplicity
_atom_site_Wyckoff_symbol
_atom_site_fract_x
_atom_site_fract_y
_atom_site_fract_z
_atom_site_occupancy
_atom_site_attached_hydrogens
_atom_site_calc_flag
Ca1 Ca2+ 2 b 0.5 0. 0. 1. 0 d
Ti1 Ti4+ 2 d 0. 0. 0.5 1. 0 d
O1 O2- 2 a 0. 0. 0. 1. 0 d
O2 O2- 4 f 0.25 0.25 0.5 1. 0 d

loop_
_atom_type_symbol
_atom_type_oxidation_number
Ca2+ 2.000
Ti4+ 4.000
O2- -2.000
